data_4022949
loop_
_publ_author_name
'Jeremy P. Scott'
'David R. Lieberman'
'Olivier M. Beureux'
'Karel M. J. Brands'
'Antony J. Davies'
'Andrew W. Gibson'
'Deborah C. Hammond'
'Chris J. McWilliams'
'Gavin W. Stewart'
'Robert D. Wilson'
'Ulf-H. Dolling'

_publ_section_title
;
 A Practical Synthesis of a \g-Secretase Inhibitor
;
_journal_name_full 'Journal of Organic Chemistry'
_journal_page_first 4149
_journal_page_last 4155
_journal_paper_doi 10.1021/jo070407n
_journal_volume 72
_journal_year 2007
_chemical_formula_moiety 'C14 H9 Cl F2 O2 S'
_chemical_formula_sum 'C14 H9 Cl F2 O2 S'
_chemical_formula_weight 314.72
_chemical_name_systematic
; 
 ? 
;
_space_group_IT_number 2
_symmetry_cell_setting triclinic
_symmetry_space_group_name_Hall '-P 1'
_symmetry_space_group_name_H-M 'P -1'
_atom_sites_solution_hydrogens geom
_atom_sites_solution_primary direct
_atom_sites_solution_secondary difmap
_audit_creation_method SHELXL-97
_cell_angle_alpha 98.052(11)
_cell_angle_beta 94.340(11)
_cell_angle_gamma 108.759(11)
_cell_formula_units_Z 2
_cell_length_a 7.057(5)
_cell_length_b 7.913(5)
_cell_length_c 13.254(9)
_cell_measurement_reflns_used 2890
_cell_measurement_temperature 298(2)
_cell_measurement_theta_max 26.05
_cell_measurement_theta_min 2.76
_cell_volume 688.1(8)
_computing_cell_refinement 'Bruker SMART'
_computing_data_collection 'Bruker SMART'
_computing_data_reduction 'Bruker SAINT'
_computing_molecular_graphics 'Bruker SHELXTL'
_computing_publication_material 'Bruker SHELXTL'
_computing_structure_refinement 'SHELXL-97 (Sheldrick, 1997)'
_computing_structure_solution 'SHELXS-97 (Sheldrick, 1990)'
_diffrn_ambient_temperature 298(2)
_diffrn_measured_fraction_theta_full 0.989
_diffrn_measured_fraction_theta_max 0.989
_diffrn_measurement_device_type 'CCD area detector'
_diffrn_measurement_method 'phi and omega scans'
_diffrn_radiation_monochromator graphite
_diffrn_radiation_source 'sealed tube'
_diffrn_radiation_type MoK\a
_diffrn_radiation_wavelength 0.71073
_diffrn_reflns_av_R_equivalents 0.0806
_diffrn_reflns_av_sigmaI/netI 0.0590
_diffrn_reflns_limit_h_max 8
_diffrn_reflns_limit_h_min -8
_diffrn_reflns_limit_k_max 9
_diffrn_reflns_limit_k_min -9
_diffrn_reflns_limit_l_max 16
_diffrn_reflns_limit_l_min -16
_diffrn_reflns_number 7291
_diffrn_reflns_theta_full 26.42
_diffrn_reflns_theta_max 26.42
_diffrn_reflns_theta_min 1.56
_exptl_absorpt_coefficient_mu 0.449
_exptl_absorpt_correction_type none
_exptl_crystal_colour colorless
_exptl_crystal_density_diffrn 1.519
_exptl_crystal_density_meas 0
_exptl_crystal_density_method 'not measured'
_exptl_crystal_description polyhedron
_exptl_crystal_F_000 320
_exptl_crystal_size_max 0.76
_exptl_crystal_size_mid 0.49
_exptl_crystal_size_min 0.29
_refine_diff_density_max 0.306
_refine_diff_density_min -0.454
_refine_diff_density_rms 0.093
_refine_ls_extinction_method none
_refine_ls_goodness_of_fit_ref 0.959
_refine_ls_hydrogen_treatment mixed
_refine_ls_matrix_type full
_refine_ls_number_parameters 181
_refine_ls_number_reflns 2778
_refine_ls_number_restraints 0
_refine_ls_restrained_S_all 0.959
_refine_ls_R_factor_all 0.0555
_refine_ls_R_factor_gt 0.0468
_refine_ls_shift/su_max 0.000
_refine_ls_shift/su_mean 0.000
_refine_ls_structure_factor_coef Fsqd
_refine_ls_weighting_details 'calc w=1/[\s^2^(Fo^2^)+(0.0774P)^2^+0.0000P] where P=(Fo^2^+2Fc^2^)/3'
_refine_ls_weighting_scheme calc
_refine_ls_wR_factor_gt 0.1213
_refine_ls_wR_factor_ref 0.1264
_reflns_number_gt 2183
_reflns_number_total 2778
_reflns_threshold_expression >2sigma(I)
_cod_data_source_file jo070407nsi20070228_061741.cif
_cod_data_source_block jrc0461m
_cod_depositor_comments
;
The following automatic conversions were performed:
'_symmetry_cell_setting' value 'Triclinic' changed to 'triclinic'
according to '/home/saulius/struct/CIF-dictionaries/cif_core.dic'
dictionary named 'cif_core.dic' version 2.4.1 from 2010-06-29.

Automatic conversion script
Id: cif_fix_enum 1527 2010-12-29 10:47:43Z saulius 
;
_cod_database_code 4022949

loop_
_symmetry_equiv_pos_as_xyz
'x, y, z'
'-x, -y, -z'

loop_
_atom_site_label
_atom_site_type_symbol
_atom_site_fract_x
_atom_site_fract_y
_atom_site_fract_z
_atom_site_U_iso_or_equiv
_atom_site_adp_type
_atom_site_occupancy
_atom_site_symmetry_multiplicity
_atom_site_calc_flag
_atom_site_refinement_flags
C1 C -0.1261(3) 0.2347(3) 0.04542(15) 0.0593(5) Uani 1 1 d .
H1 H -0.0547 0.3146 0.0054 0.071 Uiso 1 1 calc R
C2 C -0.1438(2) 0.2965(2) 0.14575(13) 0.0471(4) Uani 1 1 d .
C3 C -0.2491(3) 0.1701(3) 0.20197(17) 0.0603(5) Uani 1 1 d .
C4 C -0.3356(3) -0.0106(3) 0.1614(2) 0.0783(7) Uani 1 1 d .
H4 H -0.4053 -0.0922 0.2010 0.094 Uiso 1 1 calc R
C5 C -0.3176(4) -0.0682(3) 0.0620(3) 0.0870(8) Uani 1 1 d .
H5 H -0.3748 -0.1901 0.0327 0.104 Uiso 1 1 calc R
C6 C -0.2145(4) 0.0553(3) 0.00598(18) 0.0721(6) Uani 1 1 d .
C7 C -0.0548(3) 0.4911(2) 0.19203(13) 0.0491(4) Uani 1 1 d .
C8 C -0.1528(3) 0.6069(3) 0.20268(18) 0.0699(6) Uani 1 1 d .
H8A H -0.2903 0.5688 0.1802 0.084 Uiso 1 1 calc R
H8B H -0.0846 0.7271 0.2327 0.084 Uiso 1 1 calc R
C9 C 0.2363(2) 0.4469(2) 0.32942(14) 0.0470(4) Uani 1 1 d .
C10 C 0.2239(3) 0.5097(3) 0.43115(16) 0.0567(5) Uani 1 1 d .
H10 H 0.2082 0.6217 0.4497 0.068 Uiso 1 1 calc R
C11 C 0.2351(3) 0.4050(3) 0.50386(16) 0.0644(5) Uani 1 1 d .
H11 H 0.2272 0.4458 0.5722 0.077 Uiso 1 1 calc R
C12 C 0.2580(3) 0.2401(3) 0.47573(16) 0.0585(5) Uani 1 1 d .
C13 C 0.2735(3) 0.1774(3) 0.37556(17) 0.0629(5) Uani 1 1 d .
H13 H 0.2903 0.0657 0.3577 0.076 Uiso 1 1 calc R
C14 C 0.2637(3) 0.2824(2) 0.30222(15) 0.0559(5) Uani 1 1 d .
H14 H 0.2756 0.2425 0.2343 0.067 Uiso 1 1 calc R
Cl1 Cl 0.26868(10) 0.10588(10) 0.56756(5) 0.0959(3) Uani 1 1 d .
F1 F -0.1956(3) -0.0003(2) -0.09364(13) 0.1162(6) Uani 1 1 d .
F2 F -0.2653(2) 0.22870(19) 0.30088(11) 0.0878(4) Uani 1 1 d .
O1 O 0.3080(2) 0.5267(2) 0.14962(12) 0.0704(4) Uani 1 1 d .
O2 O 0.2650(2) 0.76047(18) 0.28079(14) 0.0802(5) Uani 1 1 d .
S1 S 0.20947(7) 0.57414(6) 0.23420(4) 0.05438(19) Uani 1 1 d .

loop_
_atom_site_aniso_label
_atom_site_aniso_U_11
_atom_site_aniso_U_22
_atom_site_aniso_U_33
_atom_site_aniso_U_23
_atom_site_aniso_U_13
_atom_site_aniso_U_12
C1 0.0618(11) 0.0619(12) 0.0577(12) 0.0149(9) 0.0010(9) 0.0253(9)
C2 0.0395(8) 0.0500(10) 0.0538(11) 0.0175(8) 0.0027(7) 0.0149(7)
C3 0.0473(10) 0.0644(12) 0.0692(14) 0.0266(10) 0.0076(9) 0.0123(9)
C4 0.0568(12) 0.0560(13) 0.113(2) 0.0376(13) -0.0054(12) 0.0003(10)
C5 0.0748(15) 0.0483(12) 0.122(2) 0.0027(13) -0.0364(15) 0.0154(11)
C6 0.0784(14) 0.0663(14) 0.0700(15) -0.0026(11) -0.0173(11) 0.0341(12)
C7 0.0498(9) 0.0511(10) 0.0502(10) 0.0181(8) 0.0112(8) 0.0172(8)
C8 0.0677(13) 0.0641(12) 0.0840(15) 0.0173(11) 0.0083(11) 0.0290(11)
C9 0.0400(9) 0.0457(9) 0.0525(10) 0.0074(7) 0.0055(7) 0.0112(7)
C10 0.0517(10) 0.0556(11) 0.0626(12) 0.0008(9) 0.0080(9) 0.0217(9)
C11 0.0582(12) 0.0859(15) 0.0474(11) 0.0066(10) 0.0083(9) 0.0237(11)
C12 0.0461(10) 0.0671(12) 0.0594(12) 0.0213(9) 0.0014(8) 0.0120(9)
C13 0.0669(12) 0.0493(11) 0.0733(14) 0.0109(9) 0.0022(10) 0.0219(9)
C14 0.0652(12) 0.0512(10) 0.0502(11) 0.0030(8) 0.0062(9) 0.0209(9)
Cl1 0.0888(5) 0.1111(6) 0.0899(5) 0.0556(4) -0.0018(3) 0.0237(4)
F1 0.1474(15) 0.1137(12) 0.0833(11) -0.0293(9) -0.0214(10) 0.0656(11)
F2 0.0886(9) 0.0985(10) 0.0773(9) 0.0392(7) 0.0346(7) 0.0176(7)
O1 0.0559(8) 0.0878(10) 0.0713(10) 0.0317(8) 0.0239(7) 0.0184(7)
O2 0.0772(10) 0.0443(8) 0.1069(13) 0.0151(7) -0.0069(9) 0.0071(7)
S1 0.0479(3) 0.0462(3) 0.0661(4) 0.0183(2) 0.0075(2) 0.0083(2)

loop_
_atom_type_symbol
_atom_type_description
_atom_type_scat_dispersion_real
_atom_type_scat_dispersion_imag
_atom_type_scat_source
C C 0.0033 0.0016 'International Tables Vol C Tables 4.2.6.8 and 6.1.1.4'
H H 0.0000 0.0000 'International Tables Vol C Tables 4.2.6.8 and 6.1.1.4'
O O 0.0106 0.0060 'International Tables Vol C Tables 4.2.6.8 and 6.1.1.4'
F F 0.0171 0.0103 'International Tables Vol C Tables 4.2.6.8 and 6.1.1.4'
S S 0.1246 0.1234 'International Tables Vol C Tables 4.2.6.8 and 6.1.1.4'
Cl Cl 0.1484 0.1585 'International Tables Vol C Tables 4.2.6.8 and 6.1.1.4'

loop_
_geom_angle_atom_site_label_1
_geom_angle_atom_site_label_2
_geom_angle_atom_site_label_3
_geom_angle
C6 C1 C2 119.1(2)
C6 C1 H1 120.5
C2 C1 H1 120.5
C1 C2 C3 117.67(18)
C1 C2 C7 121.44(16)
C3 C2 C7 120.90(17)
F2 C3 C4 119.22(19)
F2 C3 C2 118.23(18)
C4 C3 C2 122.6(2)
C5 C4 C3 118.8(2)
C5 C4 H4 120.6
C3 C4 H4 120.6
C6 C5 C4 119.1(2)
C6 C5 H5 120.5
C4 C5 H5 120.5
F1 C6 C5 119.8(2)
F1 C6 C1 117.4(2)
C5 C6 C1 122.9(2)
C8 C7 C2 125.76(18)
C8 C7 S1 117.71(16)
C2 C7 S1 116.52(12)
C7 C8 H8A 120.0
C7 C8 H8B 120.0
H8A C8 H8B 120.0
C14 C9 C10 120.35(17)
C14 C9 S1 119.69(14)
C10 C9 S1 119.93(14)
C11 C10 C9 119.36(18)
C11 C10 H10 120.3
C9 C10 H10 120.3
C10 C11 C12 119.85(19)
C10 C11 H11 120.1
C12 C11 H11 120.1
C11 C12 C13 121.43(19)
C11 C12 Cl1 119.89(17)
C13 C12 Cl1 118.69(17)
C14 C13 C12 119.03(19)
C14 C13 H13 120.5
C12 C13 H13 120.5
C13 C14 C9 119.96(18)
C13 C14 H14 120.0
C9 C14 H14 120.0
O2 S1 O1 118.95(10)
O2 S1 C9 108.90(10)
O1 S1 C9 108.53(10)
O2 S1 C7 108.33(9)
O1 S1 C7 107.42(9)
C9 S1 C7 103.64(8)

loop_
_geom_bond_atom_site_label_1
_geom_bond_atom_site_label_2
_geom_bond_distance
C1 C6 1.361(3)
C1 C2 1.380(3)
C1 H1 0.9300
C2 C3 1.386(3)
C2 C7 1.482(3)
C3 F2 1.354(3)
C3 C4 1.371(3)
C4 C5 1.362(4)
C4 H4 0.9300
C5 C6 1.365(4)
C5 H5 0.9300
C6 F1 1.362(3)
C7 C8 1.313(3)
C7 S1 1.781(2)
C8 H8A 0.9300
C8 H8B 0.9300
C9 C14 1.380(3)
C9 C10 1.389(3)
C9 S1 1.756(2)
C10 C11 1.369(3)
C10 H10 0.9300
C11 C12 1.370(3)
C11 H11 0.9300
C12 C13 1.376(3)
C12 Cl1 1.736(2)
C13 C14 1.376(3)
C13 H13 0.9300
C14 H14 0.9300
O1 S1 1.4316(16)
O2 S1 1.4302(17)

loop_
_cod_related_entry_id
_cod_related_entry_database
_cod_related_entry_code
1 ChemSpider 9704532
